data_9001702
loop_
_publ_author_name
'Bonazzi, P.'
'Borrini, D.'
'Mazzi, F.'
'Olmi, F.'

_publ_section_title
;
 Crystal structure and twinning of Sb2AsS2, the synthetic analogue of
 paakkonenite
;
_journal_name_full 'American Mineralogist'
_journal_page_first 1054
_journal_page_last 1058
_journal_volume 80
_journal_year 1995
_chemical_formula_sum 'As S2 Sb2'
_chemical_name_mineral Paakkonenite
_space_group_IT_number 12
_symmetry_space_group_name_Hall '-C 2y'
_symmetry_space_group_name_H-M 'C 1 2/m 1'
_cell_angle_alpha 90
_cell_angle_beta 115.25
_cell_angle_gamma 90
_cell_length_a 10.75
_cell_length_b 3.959
_cell_length_c 12.49
_cell_formula_units_Z 4
_cell_volume 480.777
_database_code_amcsd 0001758
_exptl_crystal_density_diffrn 5.285
_cod_original_formula_sum 'Sb2 As S2'
_cod_database_code 9001702

loop_
_space_group_symop_operation_xyz
x,y,z
1/2+x,1/2+y,z
x,-y,z
1/2+x,1/2-y,z
-x,y,-z
1/2-x,1/2+y,-z
-x,-y,-z
1/2-x,1/2-y,-z

loop_
_atom_site_aniso_label
_atom_site_aniso_U_11
_atom_site_aniso_U_22
_atom_site_aniso_U_33
_atom_site_aniso_U_12
_atom_site_aniso_U_13
_atom_site_aniso_U_23
Sb1 0.03300 0.01500 0.03000 0.00000 0.01700 0.00000
Sb2 0.02700 0.02700 0.05800 0.00000 0.02200 0.00000
As 0.02500 0.01500 0.01100 0.00000 0.00500 0.00000
S1 0.03000 0.02000 0.00500 0.00000 0.01000 0.00000
S2 0.03100 0.02000 0.05700 0.00000 0.02900 0.00000

loop_
_atom_site_label
_atom_site_fract_x
_atom_site_fract_y
_atom_site_fract_z
Sb1 -0.04520 0.00000 0.17550
Sb2 0.31190 0.50000 0.39790
As -0.10580 0.50000 0.01560
S1 0.21140 0.00000 0.23760
S2 0.09370 0.50000 0.40840

loop_
_cod_related_entry_id
_cod_related_entry_database
_cod_related_entry_code
1 AMCSD 0001758
